data_2238303
loop_
_publ_author_name
'Warad, Ismail'
'Al-Noaimi, Mousa'
'Haddad, Salim F.'
'Al-Demeri, Yasmin'
'Hammouti, Belkheir'

_publ_section_title
;
 <i>rac</i>-(<i>E</i>,<i>E</i>)-<i>N</i>,<i>N</i>'-Bis(2-chlorobenzylidene)cyclohexane-1,2-diamine
;
_journal_coeditor_code ZS2261
_journal_issue 7
_journal_name_full 'Acta Crystallographica Section E'
_journal_page_first o1075
_journal_paper_doi 10.1107/S1600536813014554
_journal_volume 69
_journal_year 2013
_chemical_formula_iupac 'C20 H20 Cl2 N2'
_chemical_formula_moiety 'C20 H20 Cl2 N2'
_chemical_formula_sum 'C20 H20 Cl2 N2'
_chemical_formula_weight 359.28
_chemical_name_systematic
;
<i>rac</i>-(<i>E</i>,<i>E</i>)-<i>N</i>,<i>N</i>'-Bis(2-chlorobenzylidene)cyclohexane-1,2-diamine
;
_space_group_IT_number 14
_symmetry_cell_setting monoclinic
_symmetry_space_group_name_Hall '-P 2yn'
_symmetry_space_group_name_H-M 'P 1 21/n 1'
_atom_sites_solution_hydrogens geom
_atom_sites_solution_primary direct
_atom_sites_solution_secondary difmap
_audit_creation_method SHELXL97
_cell_angle_alpha 90.00
_cell_angle_beta 93.493(7)
_cell_angle_gamma 90.00
_cell_formula_units_Z 4
_cell_length_a 5.9029(5)
_cell_length_b 19.5613(13)
_cell_length_c 16.1662(11)
_cell_measurement_reflns_used 2442
_cell_measurement_temperature 293(2)
_cell_measurement_theta_max 29.0788
_cell_measurement_theta_min 3.1179
_cell_volume 1863.2(2)
_computing_cell_refinement 'CrysAlis PRO (Agilent, 2011)'
_computing_data_collection 'CrysAlis PRO (Agilent, 2011)'
_computing_data_reduction 'CrysAlis PRO (Agilent, 2011)'
_computing_molecular_graphics 'ORTEPIII (Burnett & Johnson, 1996)'
_computing_publication_material 'SHELXL97 (Sheldrick, 2008)'
_computing_structure_refinement 'SHELXL97 (Sheldrick, 2008)'
_computing_structure_solution 'SHELXS97 (Sheldrick, 2008)'
_diffrn_ambient_temperature 293(2)
_diffrn_detector_area_resol_mean 16.0534
_diffrn_measured_fraction_theta_full 0.998
_diffrn_measured_fraction_theta_max 0.998
_diffrn_measurement_device_type 'Agilent Xcalibur Eos'
_diffrn_measurement_method \w
_diffrn_radiation_monochromator graphite
_diffrn_radiation_source 'Enhance (Mo) X-ray Source'
_diffrn_radiation_type MoK\a
_diffrn_radiation_wavelength 0.71073
_diffrn_reflns_av_R_equivalents 0.0302
_diffrn_reflns_av_sigmaI/netI 0.0405
_diffrn_reflns_limit_h_max 6
_diffrn_reflns_limit_h_min -7
_diffrn_reflns_limit_k_max 18
_diffrn_reflns_limit_k_min -23
_diffrn_reflns_limit_l_max 17
_diffrn_reflns_limit_l_min -19
_diffrn_reflns_number 7483
_diffrn_reflns_theta_full 25.03
_diffrn_reflns_theta_max 25.03
_diffrn_reflns_theta_min 3.27
_diffrn_standards_number 0
_exptl_absorpt_coefficient_mu 0.352
_exptl_absorpt_correction_T_max 0.9492
_exptl_absorpt_correction_T_min 0.9019
_exptl_absorpt_correction_type multi-scan
_exptl_absorpt_process_details '(CrysAlis PRO; Agilent, 2011)'
_exptl_crystal_colour colourless
_exptl_crystal_density_diffrn 1.281
_exptl_crystal_density_method 'not measured'
_exptl_crystal_description block
_exptl_crystal_F_000 752
_exptl_crystal_size_max 0.30
_exptl_crystal_size_mid 0.20
_exptl_crystal_size_min 0.15
_refine_diff_density_max 0.276
_refine_diff_density_min -0.204
_refine_ls_extinction_method none
_refine_ls_goodness_of_fit_ref 1.024
_refine_ls_hydrogen_treatment constr
_refine_ls_matrix_type full
_refine_ls_number_parameters 217
_refine_ls_number_reflns 3273
_refine_ls_number_restraints 0
_refine_ls_restrained_S_all 1.024
_refine_ls_R_factor_all 0.0735
_refine_ls_R_factor_gt 0.0458
_refine_ls_shift/su_max 0.000
_refine_ls_shift/su_mean 0.000
_refine_ls_structure_factor_coef Fsqd
_refine_ls_weighting_details 'calc w = 1/[\s^2^(Fo^2^)+(0.0349P)^2^+0.4202P] where P=(Fo^2^+2Fc^2^)/3'
_refine_ls_weighting_scheme calc
_refine_ls_wR_factor_gt 0.0921
_refine_ls_wR_factor_ref 0.1055
_reflns_number_gt 2252
_reflns_number_total 3273
_reflns_threshold_expression I>2\s(I)
_cod_data_source_file zs2261.cif
_cod_data_source_block I
_cod_original_sg_symbol_H-M 'P 21/n'
_cod_database_code 2238303
_cod_database_fobs_code 2238303

loop_
_symmetry_equiv_pos_as_xyz
'x, y, z'
'-x+1/2, y+1/2, -z+1/2'
'-x, -y, -z'
'x-1/2, -y-1/2, z-1/2'

loop_
_atom_site_type_symbol
_atom_site_label
_atom_site_fract_x
_atom_site_fract_y
_atom_site_fract_z
_atom_site_U_iso_or_equiv
_atom_site_adp_type
_atom_site_calc_flag
_atom_site_refinement_flags
_atom_site_occupancy
_atom_site_symmetry_multiplicity
Cl Cl1 0.73684(13) 0.05324(3) 0.02770(4) 0.0762(2) Uani d . 1 1
Cl Cl2 1.12436(13) 0.46542(4) 0.17646(5) 0.0914(3) Uani d . 1 1
N N1 0.7836(3) 0.26396(10) -0.03727(11) 0.0555(5) Uani d . 1 1
C C8 0.9564(4) 0.17516(12) 0.04725(12) 0.0489(6) Uani d . 1 1
C C1 0.5739(4) 0.29405(11) -0.07382(12) 0.0520(6) Uani d . 1 1
H H1B 0.4442 0.2674 -0.0567 0.062 Uiso calc R 1 1
C C6 0.5559(4) 0.36693(12) -0.04157(13) 0.0583(7) Uani d . 1 1
H H6A 0.6885 0.3932 -0.0568 0.070 Uiso calc R 1 1
N N2 0.5510(4) 0.36480(10) 0.04896(11) 0.0613(6) Uani d . 1 1
C C14 0.7170(5) 0.39062(12) 0.09007(14) 0.0586(6) Uani d . 1 1
H H14A 0.8318 0.4110 0.0617 0.070 Uiso calc R 1 1
C C7 0.7660(4) 0.20790(12) -0.00033(12) 0.0492(6) Uani d . 1 1
H H7A 0.6258 0.1861 -0.0032 0.059 Uiso calc R 1 1
C C13 1.1395(4) 0.21396(13) 0.07903(13) 0.0587(6) Uani d . 1 1
H H13A 1.1465 0.2602 0.0661 0.070 Uiso calc R 1 1
C C15 0.7373(4) 0.38992(12) 0.18143(14) 0.0550(6) Uani d . 1 1
C C10 1.1237(5) 0.07662(14) 0.11857(14) 0.0673(8) Uani d . 1 1
H H10A 1.1179 0.0304 0.1317 0.081 Uiso calc R 1 1
C C9 0.9546(4) 0.10611(12) 0.06799(12) 0.0540(6) Uani d . 1 1
C C16 0.9153(4) 0.42153(12) 0.22641(15) 0.0615(7) Uani d . 1 1
C C20 0.5769(5) 0.35715(13) 0.22604(15) 0.0669(7) Uani d . 1 1
H H20A 0.4546 0.3359 0.1976 0.080 Uiso calc R 1 1
C C11 1.3010(5) 0.11644(17) 0.14930(15) 0.0777(9) Uani d . 1 1
H H11A 1.4156 0.0972 0.1838 0.093 Uiso calc R 1 1
C C17 0.9323(5) 0.42009(15) 0.31214(17) 0.0756(8) Uani d . 1 1
H H17A 1.0535 0.4415 0.3411 0.091 Uiso calc R 1 1
C C2 0.5740(4) 0.29389(13) -0.16818(13) 0.0634(7) Uani d . 1 1
H H2B 0.7073 0.3178 -0.1853 0.076 Uiso calc R 1 1
H H2C 0.5804 0.2472 -0.1880 0.076 Uiso calc R 1 1
C C3 0.3615(5) 0.32848(13) -0.20597(14) 0.0679(7) Uani d . 1 1
H H3A 0.3679 0.3298 -0.2658 0.081 Uiso calc R 1 1
H H3B 0.2292 0.3020 -0.1931 0.081 Uiso calc R 1 1
C C5 0.3413(5) 0.40078(14) -0.07892(15) 0.0783(9) Uani d . 1 1
H H5A 0.3340 0.4476 -0.0594 0.094 Uiso calc R 1 1
H H5B 0.2093 0.3766 -0.0610 0.094 Uiso calc R 1 1
C C12 1.3100(4) 0.18501(17) 0.12915(15) 0.0725(8) Uani d . 1 1
H H12A 1.4315 0.2116 0.1495 0.087 Uiso calc R 1 1
C C19 0.5930(5) 0.35511(14) 0.31149(17) 0.0783(8) Uani d . 1 1
H H19A 0.4841 0.3322 0.3401 0.094 Uiso calc R 1 1
C C4 0.3382(5) 0.40022(14) -0.17353(16) 0.0825(9) Uani d . 1 1
H H4A 0.1970 0.4199 -0.1962 0.099 Uiso calc R 1 1
H H4B 0.4620 0.4281 -0.1915 0.099 Uiso calc R 1 1
C C18 0.7716(6) 0.38728(15) 0.35396(17) 0.0819(9) Uani d . 1 1
H H18A 0.7825 0.3866 0.4116 0.098 Uiso calc R 1 1

loop_
_atom_site_aniso_label
_atom_site_aniso_U_11
_atom_site_aniso_U_22
_atom_site_aniso_U_33
_atom_site_aniso_U_12
_atom_site_aniso_U_13
_atom_site_aniso_U_23
Cl1 0.0871(5) 0.0566(4) 0.0835(5) 0.0021(4) -0.0058(4) 0.0000(3)
Cl2 0.0686(5) 0.1026(6) 0.1027(6) -0.0136(4) 0.0018(4) -0.0098(4)
N1 0.0581(13) 0.0600(13) 0.0482(11) 0.0065(10) 0.0025(10) 0.0112(9)
C8 0.0547(15) 0.0576(15) 0.0350(11) 0.0102(12) 0.0076(10) -0.0003(10)
C1 0.0560(15) 0.0538(14) 0.0457(12) 0.0028(12) 0.0003(11) 0.0077(10)
C6 0.0690(17) 0.0549(15) 0.0499(13) 0.0001(13) -0.0050(12) 0.0039(11)
N2 0.0686(14) 0.0649(13) 0.0497(11) 0.0024(11) -0.0019(10) -0.0047(9)
C14 0.0677(17) 0.0493(14) 0.0583(15) 0.0044(13) 0.0002(13) -0.0018(11)
C7 0.0542(14) 0.0543(14) 0.0393(11) 0.0055(12) 0.0034(10) -0.0002(11)
C13 0.0649(17) 0.0636(16) 0.0478(13) 0.0032(13) 0.0052(12) -0.0007(11)
C15 0.0638(16) 0.0454(14) 0.0547(14) 0.0065(12) -0.0065(13) -0.0056(11)
C10 0.087(2) 0.0641(17) 0.0496(14) 0.0270(16) -0.0021(14) -0.0012(12)
C9 0.0653(16) 0.0589(15) 0.0376(12) 0.0145(13) 0.0024(11) -0.0025(10)
C16 0.0647(17) 0.0533(15) 0.0656(16) 0.0062(13) -0.0041(13) -0.0067(12)
C20 0.0782(19) 0.0636(17) 0.0576(16) -0.0079(15) -0.0060(14) -0.0053(12)
C11 0.081(2) 0.097(2) 0.0536(15) 0.0358(18) -0.0137(15) -0.0084(15)
C17 0.081(2) 0.076(2) 0.0680(18) 0.0003(17) -0.0157(16) -0.0181(15)
C2 0.0752(18) 0.0686(17) 0.0461(13) 0.0056(14) 0.0021(13) 0.0066(12)
C3 0.0817(19) 0.0721(18) 0.0481(14) 0.0024(15) -0.0103(13) 0.0079(12)
C5 0.096(2) 0.0648(17) 0.0712(18) 0.0260(16) -0.0146(16) -0.0042(14)
C12 0.0621(17) 0.098(2) 0.0570(16) 0.0101(17) -0.0040(14) -0.0143(15)
C19 0.095(2) 0.0727(19) 0.0674(18) -0.0071(17) 0.0074(16) 0.0016(14)
C4 0.100(2) 0.0716(19) 0.0717(18) 0.0166(17) -0.0243(17) 0.0146(14)
C18 0.111(3) 0.077(2) 0.0552(16) 0.0005(19) -0.0075(18) -0.0097(14)

loop_
_atom_type_symbol
_atom_type_description
_atom_type_scat_dispersion_real
_atom_type_scat_dispersion_imag
_atom_type_scat_source
C C 0.0033 0.0016 'International Tables Vol C Tables 4.2.6.8 and 6.1.1.4'
H H 0.0000 0.0000 'International Tables Vol C Tables 4.2.6.8 and 6.1.1.4'
N N 0.0061 0.0033 'International Tables Vol C Tables 4.2.6.8 and 6.1.1.4'
Cl Cl 0.1484 0.1585 'International Tables Vol C Tables 4.2.6.8 and 6.1.1.4'

loop_
_geom_angle_atom_site_label_1
_geom_angle_atom_site_label_2
_geom_angle_atom_site_label_3
_geom_angle
C7 N1 C1 116.8(2)
C9 C8 C13 117.2(2)
C9 C8 C7 122.2(2)
C13 C8 C7 120.5(2)
N1 C1 C6 108.26(18)
N1 C1 C2 110.58(19)
C6 C1 C2 110.38(18)
N1 C1 H1B 109.2
C6 C1 H1B 109.2
C2 C1 H1B 109.2
N2 C6 C5 110.0(2)
N2 C6 C1 108.72(18)
C5 C6 C1 110.19(19)
N2 C6 H6A 109.3
C5 C6 H6A 109.3
C1 C6 H6A 109.3
C14 N2 C6 117.0(2)
N2 C14 C15 122.6(3)
N2 C14 H14A 118.7
C15 C14 H14A 118.7
N1 C7 C8 123.1(2)
N1 C7 H7A 118.4
C8 C7 H7A 118.4
C12 C13 C8 121.1(3)
C12 C13 H13A 119.5
C8 C13 H13A 119.5
C20 C15 C16 117.0(2)
C20 C15 C14 120.7(2)
C16 C15 C14 122.3(3)
C11 C10 C9 119.1(3)
C11 C10 H10A 120.5
C9 C10 H10A 120.5
C10 C9 C8 122.2(2)
C10 C9 Cl1 117.6(2)
C8 C9 Cl1 120.09(17)
C17 C16 C15 121.5(3)
C17 C16 Cl2 117.6(2)
C15 C16 Cl2 120.8(2)
C19 C20 C15 121.9(2)
C19 C20 H20A 119.1
C15 C20 H20A 119.1
C10 C11 C12 120.3(2)
C10 C11 H11A 119.9
C12 C11 H11A 119.9
C18 C17 C16 119.8(3)
C18 C17 H17A 120.1
C16 C17 H17A 120.1
C3 C2 C1 110.5(2)
C3 C2 H2B 109.5
C1 C2 H2B 109.5
C3 C2 H2C 109.5
C1 C2 H2C 109.5
H2B C2 H2C 108.1
C4 C3 C2 111.4(2)
C4 C3 H3A 109.3
C2 C3 H3A 109.3
C4 C3 H3B 109.3
C2 C3 H3B 109.3
H3A C3 H3B 108.0
C6 C5 C4 110.7(2)
C6 C5 H5A 109.5
C4 C5 H5A 109.5
C6 C5 H5B 109.5
C4 C5 H5B 109.5
H5A C5 H5B 108.1
C13 C12 C11 120.1(3)
C13 C12 H12A 119.9
C11 C12 H12A 119.9
C18 C19 C20 119.4(3)
C18 C19 H19A 120.3
C20 C19 H19A 120.3
C3 C4 C5 111.0(2)
C3 C4 H4A 109.4
C5 C4 H4A 109.4
C3 C4 H4B 109.4
C5 C4 H4B 109.4
H4A C4 H4B 108.0
C17 C18 C19 120.3(3)
C17 C18 H18A 119.8
C19 C18 H18A 119.8

loop_
_geom_bond_atom_site_label_1
_geom_bond_atom_site_label_2
_geom_bond_distance
Cl1 C9 1.745(2)
Cl2 C16 1.742(3)
N1 C7 1.256(3)
N1 C1 1.462(3)
C8 C9 1.392(3)
C8 C13 1.393(3)
C8 C7 1.469(3)
C1 C6 1.524(3)
C1 C2 1.525(3)
C1 H1B 0.9800
C6 N2 1.466(3)
C6 C5 1.522(3)
C6 H6A 0.9800
N2 C14 1.256(3)
C14 C15 1.475(3)
C14 H14A 0.9300
C7 H7A 0.9300
C13 C12 1.375(3)
C13 H13A 0.9300
C15 C20 1.383(3)
C15 C16 1.386(3)
C10 C11 1.373(4)
C10 C9 1.378(3)
C10 H10A 0.9300
C16 C17 1.384(3)
C20 C19 1.379(3)
C20 H20A 0.9300
C11 C12 1.382(4)
C11 H11A 0.9300
C17 C18 1.359(4)
C17 H17A 0.9300
C2 C3 1.520(3)
C2 H2B 0.9700
C2 H2C 0.9700
C3 C4 1.507(4)
C3 H3A 0.9700
C3 H3B 0.9700
C5 C4 1.529(3)
C5 H5A 0.9700
C5 H5B 0.9700
C12 H12A 0.9300
C19 C18 1.375(4)
C19 H19A 0.9300
C4 H4A 0.9700
C4 H4B 0.9700
C18 H18A 0.9300

loop_
_geom_hbond_atom_site_label_D
_geom_hbond_atom_site_label_H
_geom_hbond_atom_site_label_A
_geom_hbond_distance_DH
_geom_hbond_distance_HA
_geom_hbond_distance_DA
_geom_hbond_angle_DHA
_geom_hbond_publ_flag
C7 H7A Cl1 0.93 2.72 3.066(2) 103 no
C14 H14A Cl2 0.93 2.68 3.076(3) 107 no

loop_
_geom_torsion_atom_site_label_1
_geom_torsion_atom_site_label_2
_geom_torsion_atom_site_label_3
_geom_torsion_atom_site_label_4
_geom_torsion
C7 N1 C1 C6 126.4(2)
C7 N1 C1 C2 -112.5(2)
N1 C1 C6 N2 -60.1(3)
C2 C1 C6 N2 178.69(19)
N1 C1 C6 C5 179.2(2)
C2 C1 C6 C5 58.1(3)
C5 C6 N2 C14 -125.3(2)
C1 C6 N2 C14 114.0(2)
C6 N2 C14 C15 -178.0(2)
C1 N1 C7 C8 -173.03(19)
C9 C8 C7 N1 -161.7(2)
C13 C8 C7 N1 23.4(3)
C9 C8 C13 C12 -0.4(3)
C7 C8 C13 C12 174.8(2)
N2 C14 C15 C20 3.3(4)
N2 C14 C15 C16 -176.7(2)
C11 C10 C9 C8 -0.4(4)
C11 C10 C9 Cl1 178.1(2)
C13 C8 C9 C10 0.8(3)
C7 C8 C9 C10 -174.3(2)
C13 C8 C9 Cl1 -177.66(17)
C7 C8 C9 Cl1 7.3(3)
C20 C15 C16 C17 0.3(4)
C14 C15 C16 C17 -179.7(2)
C20 C15 C16 Cl2 -178.99(19)
C14 C15 C16 Cl2 1.0(3)
C16 C15 C20 C19 -0.7(4)
C14 C15 C20 C19 179.3(2)
C9 C10 C11 C12 -0.5(4)
C15 C16 C17 C18 -0.2(4)
Cl2 C16 C17 C18 179.1(2)
N1 C1 C2 C3 -177.1(2)
C6 C1 C2 C3 -57.3(3)
C1 C2 C3 C4 56.3(3)
N2 C6 C5 C4 -177.2(2)
C1 C6 C5 C4 -57.3(3)
C8 C13 C12 C11 -0.4(4)
C10 C11 C12 C13 0.9(4)
C15 C20 C19 C18 0.9(4)
C2 C3 C4 C5 -55.8(3)
C6 C5 C4 C3 56.3(3)
C16 C17 C18 C19 0.5(4)
C20 C19 C18 C17 -0.8(4)
